data_2209033
loop_
_publ_author_name
'Gall, P.'
'Gougeon, P.'

_publ_section_title
;
 The scheelite-type europium molybdate Eu~0.96~MoO~4~
;
_journal_coeditor_code WM2012
_journal_issue 5
_journal_name_full 'Acta Crystallographica Section E'
_journal_page_first i120
_journal_page_last i121
_journal_paper_doi 10.1107/S1600536806012803
_journal_volume 62
_journal_year 2006
_chemical_formula_iupac 'Eu0.96 Mo O4'
_chemical_formula_moiety 'Eu0.96 Mo O4'
_chemical_formula_structural 'Eu0.96 Mo O4'
_chemical_formula_sum 'Eu0.96 Mo O4'
_chemical_formula_weight 305.82
_chemical_name_systematic
;
Europium molybdate
;
_space_group_IT_number 88
_symmetry_cell_setting tetragonal
_symmetry_space_group_name_Hall '-I 4ad'
_symmetry_space_group_name_H-M 'I 41/a :2'
_atom_sites_solution_primary direct
_atom_sites_solution_secondary difmap
_audit_creation_method SHELXL97
_cell_angle_alpha 90.00
_cell_angle_beta 90.00
_cell_angle_gamma 90.00
_cell_formula_units_Z 4
_cell_length_a 5.3875(2)
_cell_length_b 5.3875(2)
_cell_length_c 11.9811(4)
_cell_measurement_reflns_used 751
_cell_measurement_temperature 293(2)
_cell_measurement_theta_max 45.29
_cell_measurement_theta_min 4.15
_cell_volume 347.75(2)
_computing_cell_refinement COLLECT
_computing_data_collection 'COLLECT (Nonius, 1998)'
_computing_data_reduction 'EvalCCD (Duisenberg <i>et al.</i>,  2003)'
_computing_molecular_graphics 'DIAMOND (Brandenburg, 2001)'
_computing_publication_material SHELXL97
_computing_structure_refinement 'SHELXL97 (Sheldrick, 1997)'
_computing_structure_solution 'SIR97 (Altomare <i>et al.</i>,  1999)'
_diffrn_ambient_temperature 293(2)
_diffrn_detector_area_resol_mean 9
_diffrn_measured_fraction_theta_full 1.000
_diffrn_measured_fraction_theta_max 1.000
_diffrn_measurement_device '95mm CCD camera on \k-goniostat'
_diffrn_measurement_device_type 'Nonius KappaCCD area-detector'
_diffrn_measurement_method '\f and \w'
_diffrn_radiation_monochromator 'horizontally mounted graphite crystal'
_diffrn_radiation_source 'fine-focus sealed tube'
_diffrn_radiation_type MoK\a
_diffrn_radiation_wavelength 0.71069
_diffrn_reflns_av_R_equivalents 0.0306
_diffrn_reflns_av_sigmaI/netI 0.0170
_diffrn_reflns_limit_h_max 10
_diffrn_reflns_limit_h_min -10
_diffrn_reflns_limit_k_max 10
_diffrn_reflns_limit_k_min -9
_diffrn_reflns_limit_l_max 21
_diffrn_reflns_limit_l_min -23
_diffrn_reflns_number 6132
_diffrn_reflns_theta_full 44.00
_diffrn_reflns_theta_max 44.00
_diffrn_reflns_theta_min 4.15
_diffrn_standards_number 0
_exptl_absorpt_coefficient_mu 20.605
_exptl_absorpt_correction_T_max 0.5278
_exptl_absorpt_correction_T_min 0.3784
_exptl_absorpt_correction_type analytical
_exptl_absorpt_process_details '(de Meulenaar & Tompa, 1965)'
_exptl_crystal_colour black
_exptl_crystal_density_diffrn 5.841
_exptl_crystal_density_method 'not measured'
_exptl_crystal_description 'irregular block'
_exptl_crystal_F_000 538
_exptl_crystal_size_max 0.055
_exptl_crystal_size_mid 0.052
_exptl_crystal_size_min 0.040
_refine_diff_density_max 0.718
_refine_diff_density_min -0.825
_refine_ls_extinction_coef 0.0073(3)
_refine_ls_extinction_expression Fc^*^=kFc[1+0.001xFc^2^\l^3^/sin(2\q)]^-1/4^
_refine_ls_extinction_method 'SHELXL97 (Sheldrick, 1997)'
_refine_ls_goodness_of_fit_ref 1.061
_refine_ls_matrix_type full
_refine_ls_number_parameters 16
_refine_ls_number_reflns 686
_refine_ls_number_restraints 0
_refine_ls_restrained_S_all 1.061
_refine_ls_R_factor_all 0.0335
_refine_ls_R_factor_gt 0.0158
_refine_ls_shift/su_max 0.000
_refine_ls_shift/su_mean 0.000
_refine_ls_structure_factor_coef Fsqd
_refine_ls_weighting_details 'w = 1/[\s^2^(Fo^2^)+(0.0087P)^2^+0.6855P] where P=(Fo^2^+2Fc^2^)/3'
_refine_ls_weighting_scheme calc
_refine_ls_wR_factor_gt 0.0265
_refine_ls_wR_factor_ref 0.0306
_reflns_number_gt 506
_reflns_number_total 686
_reflns_threshold_expression I>2\s(I)
_cod_data_source_file wm2012.cif
_cod_data_source_block I
_cod_original_sg_symbol_H-M 'I 41/a'
_cod_database_code 2209033
_cod_database_fobs_code 2209033

loop_
_symmetry_equiv_pos_as_xyz
'x, y, z'
'-x, -y+1/2, z'
'-y+3/4, x+1/4, z+1/4'
'y+1/4, -x+1/4, z+1/4'
'x+1/2, y+1/2, z+1/2'
'-x+1/2, -y+1, z+1/2'
'-y+5/4, x+3/4, z+3/4'
'y+3/4, -x+3/4, z+3/4'
'-x, -y, -z'
'x, y-1/2, -z'
'y-3/4, -x-1/4, -z-1/4'
'-y-1/4, x-1/4, -z-1/4'
'-x+1/2, -y+1/2, -z+1/2'
'x+1/2, y, -z+1/2'
'y-1/4, -x+1/4, -z+1/4'
'-y+1/4, x+1/4, -z+1/4'

loop_
_atom_site_type_symbol
_atom_site_label
_atom_site_fract_x
_atom_site_fract_y
_atom_site_fract_z
_atom_site_U_iso_or_equiv
_atom_site_adp_type
_atom_site_calc_flag
_atom_site_refinement_flags
_atom_site_occupancy
Eu Eu 0.0000 0.2500 0.6250 0.00844(5) Uani d SP 0.9600(16)
Mo Mo 0.0000 0.7500 0.8750 0.00739(7) Uani d S 1
O O 0.1373(2) 0.5116(2) 0.79356(10) 0.0136(2) Uani d . 1

loop_
_atom_site_aniso_label
_atom_site_aniso_U_11
_atom_site_aniso_U_22
_atom_site_aniso_U_33
_atom_site_aniso_U_12
_atom_site_aniso_U_13
_atom_site_aniso_U_23
Eu 0.00871(5) 0.00871(5) 0.00790(6) 0.000 0.000 0.000
Mo 0.00645(8) 0.00645(8) 0.00927(10) 0.000 0.000 0.000
O 0.0127(5) 0.0142(5) 0.0138(5) 0.0025(4) -0.0004(4) -0.0031(4)

loop_
_atom_type_symbol
_atom_type_description
_atom_type_scat_dispersion_real
_atom_type_scat_dispersion_imag
_atom_type_scat_source
O O 0.0106 0.0060 'International Tables Vol C Tables 4.2.6.8 and 6.1.1.4'
Mo Mo -1.6832 0.6857 'International Tables Vol C Tables 4.2.6.8 and 6.1.1.4'
Eu Eu -0.1578 3.6682 'International Tables Vol C Tables 4.2.6.8 and 6.1.1.4'

loop_
_geom_angle_atom_site_label_1
_geom_angle_atom_site_label_2
_geom_angle_atom_site_label_3
_geom_angle_site_symmetry_1
_geom_angle_site_symmetry_3
_geom_angle
O Eu O . 16_556 128.08(3)
O Eu O . 15_556 128.08(3)
O Eu O 16_556 15_556 76.49(5)
O Eu O . 2 76.49(5)
O Eu O 16_556 2 128.08(3)
O Eu O 15_556 2 128.08(3)
O Eu O . 7_444 149.64(4)
O Eu O 16_556 7_444 67.93(3)
O Eu O 15_556 7_444 77.65(4)
O Eu O 2 7_444 74.15(2)
O Eu O . 8_454 74.15(2)
O Eu O 16_556 8_454 77.65(4)
O Eu O 15_556 8_454 67.93(3)
O Eu O 2 8_454 149.64(4)
O Eu O 7_444 8_454 135.90(5)
O Eu O . 13_556 77.65(4)
O Eu O 16_556 13_556 149.64(4)
O Eu O 15_556 13_556 74.15(2)
O Eu O 2 13_556 67.93(3)
O Eu O 7_444 13_556 98.101(18)
O Eu O 8_454 13_556 98.101(18)
O Eu O . 14_456 67.93(3)
O Eu O 16_556 14_456 74.15(2)
O Eu O 15_556 14_456 149.64(4)
O Eu O 2 14_456 77.65(4)
O Eu O 7_444 14_456 98.101(18)
O Eu O 8_454 14_456 98.101(18)
O Eu O 13_556 14_456 135.90(5)
O Eu Mo . 13_456 126.23(3)
O Eu Mo 16_556 13_456 79.39(3)
O Eu Mo 15_556 13_456 100.61(3)
O Eu Mo 2 13_456 53.77(3)
O Eu Mo 7_444 13_456 23.80(2)
O Eu Mo 8_454 13_456 156.20(2)
O Eu Mo 13_556 13_456 98.52(3)
O Eu Mo 14_456 13_456 81.48(3)
O Eu Mo . 13_566 53.77(3)
O Eu Mo 16_556 13_566 100.61(3)
O Eu Mo 15_556 13_566 79.39(3)
O Eu Mo 2 13_566 126.23(3)
O Eu Mo 7_444 13_566 156.20(2)
O Eu Mo 8_454 13_566 23.80(2)
O Eu Mo 13_556 13_566 81.48(3)
O Eu Mo 14_456 13_566 98.52(3)
Mo Eu Mo 13_456 13_566 180.0
O Eu Mo . 13_556 100.61(3)
O Eu Mo 16_556 13_556 126.23(3)
O Eu Mo 15_556 13_556 53.77(3)
O Eu Mo 2 13_556 79.39(3)
O Eu Mo 7_444 13_556 81.48(3)
O Eu Mo 8_454 13_556 98.52(3)
O Eu Mo 13_556 13_556 23.80(2)
O Eu Mo 14_456 13_556 156.20(2)
Mo Eu Mo 13_456 13_556 90.0
Mo Eu Mo 13_566 13_556 90.0
O Eu Mo . 13_466 79.39(3)
O Eu Mo 16_556 13_466 53.77(3)
O Eu Mo 15_556 13_466 126.23(3)
O Eu Mo 2 13_466 100.61(3)
O Eu Mo 7_444 13_466 98.52(3)
O Eu Mo 8_454 13_466 81.48(3)
O Eu Mo 13_556 13_466 156.20(2)
O Eu Mo 14_456 13_466 23.80(2)
Mo Eu Mo 13_456 13_466 90.0
Mo Eu Mo 13_566 13_466 90.0
Mo Eu Mo 13_556 13_466 180.0
O Mo O 12_667 . 107.60(4)
O Mo O 12_667 2_565 107.60(4)
O Mo O . 2_565 113.29(8)
O Mo O 12_667 11_567 113.29(8)
O Mo O . 11_567 107.60(4)
O Mo O 2_565 11_567 107.60(4)
O Mo Eu 12_667 13_456 143.76(4)
O Mo Eu . 13_456 77.47(4)
O Mo Eu 2_565 13_456 102.53(4)
O Mo Eu 11_567 13_456 36.24(4)
O Mo Eu 12_667 13_566 36.24(4)
O Mo Eu . 13_566 102.53(4)
O Mo Eu 2_565 13_566 77.47(4)
O Mo Eu 11_567 13_566 143.76(4)
Eu Mo Eu 13_456 13_566 180.0
O Mo Eu 12_667 13_556 77.47(4)
O Mo Eu . 13_556 36.24(4)
O Mo Eu 2_565 13_556 143.76(4)
O Mo Eu 11_567 13_556 102.53(4)
Eu Mo Eu 13_456 13_556 90.0
Eu Mo Eu 13_566 13_556 90.0
O Mo Eu 12_667 13_466 102.53(4)
O Mo Eu . 13_466 143.76(4)
O Mo Eu 2_565 13_466 36.24(4)
O Mo Eu 11_567 13_466 77.47(4)
Eu Mo Eu 13_456 13_466 90.0
Eu Mo Eu 13_566 13_466 90.0
Eu Mo Eu 13_556 13_466 180.0
Mo O Eu . . 135.12(6)
Mo O Eu . 13_556 119.96(5)
Eu O Eu . 13_556 102.35(4)

loop_
_geom_bond_atom_site_label_1
_geom_bond_atom_site_label_2
_geom_bond_site_symmetry_2
_geom_bond_distance
Eu O . 2.5714(11)
Eu O 16_556 2.5714(11)
Eu O 15_556 2.5714(11)
Eu O 2 2.5714(11)
Eu O 7_444 2.5992(12)
Eu O 8_454 2.5992(12)
Eu O 13_556 2.5992(12)
Eu O 14_456 2.5992(12)
Eu Mo 13_456 3.80954(14)
Eu Mo 13_566 3.80954(14)
Eu Mo 13_556 3.80954(14)
Eu Mo 13_466 3.80954(14)
Mo O 12_667 1.7746(11)
Mo O . 1.7746(11)
Mo O 2_565 1.7746(11)
Mo O 11_567 1.7746(11)
Mo Eu 13_456 3.80954(14)
Mo Eu 13_566 3.80954(14)
Mo Eu 13_556 3.80954(14)
Mo Eu 13_466 3.80954(14)
O Eu 13_556 2.5992(12)
